data_2017040
loop_
_publ_author_name
'Zhang, Zhenfeng'
'Wang, Jiange'
'Zhang, Guisheng'
'Li, Jianpin'

_publ_section_title
;
 Inter-ring and <i>endo</i> anomeric effects, and hydrogen-bonded
 supramolecular motifs in two 2,4,6,8-tetraazabicyclo[3.3.0]octane
 derivatives
;
_journal_coeditor_code FN3008
_journal_issue 4
_journal_name_full 'Acta Crystallographica Section C'
_journal_page_first o146
_journal_page_last o150
_journal_paper_doi 10.1107/S0108270109003242
_journal_volume 65
_journal_year 2009
_chemical_formula_iupac 'C32 H34 N4 O4'
_chemical_formula_moiety 'C32 H34 N4 O4'
_chemical_formula_sum 'C32 H34 N4 O4'
_chemical_formula_weight 538.63
_chemical_name_common
;
2,4,6,8-tetrakis(4-methoxyphenyl)-2,4,6,8-tetraazabicyclo[3.3.0]octane
;
_chemical_name_systematic
;
1,3,4,6-tetrakis(4-methoxyphenyl)octahydroimidazo[4,5-<i>d</i>]imidazole
;
_space_group_IT_number 2
_symmetry_cell_setting triclinic
_symmetry_space_group_name_Hall '-P 1'
_symmetry_space_group_name_H-M 'P -1'
_atom_sites_solution_hydrogens geom
_atom_sites_solution_primary direct
_atom_sites_solution_secondary difmap
_audit_creation_method SHELXL-97
_cell_angle_alpha 89.495(5)
_cell_angle_beta 74.381(5)
_cell_angle_gamma 82.332(5)
_cell_formula_units_Z 2
_cell_length_a 9.889(4)
_cell_length_b 11.996(5)
_cell_length_c 12.312(5)
_cell_measurement_reflns_used 4225
_cell_measurement_temperature 291(2)
_cell_measurement_theta_max 28.28
_cell_measurement_theta_min 2.37
_cell_volume 1393.5(10)
_computing_cell_refinement 'SAINT (Bruker, 1997)'
_computing_data_collection 'SMART (Bruker, 1997)'
_computing_data_reduction 'SAINT (Bruker, 1997)'
_computing_molecular_graphics 'SHELXTL (Sheldrick, 2008)'
_computing_publication_material 'SHELXTL (Sheldrick, 2008)'
_computing_structure_refinement 'SHELXL97 (Sheldrick, 2008)'
_computing_structure_solution 'SHELXS97 (Sheldrick, 2008)'
_diffrn_ambient_temperature 291(2)
_diffrn_measured_fraction_theta_full 0.994
_diffrn_measured_fraction_theta_max 0.994
_diffrn_measurement_device_type 'Bruker SMART CCD area-detector'
_diffrn_measurement_method 'phi and omega scans'
_diffrn_radiation_monochromator graphite
_diffrn_radiation_source 'fine-focus sealed tube'
_diffrn_radiation_type MoK\a
_diffrn_radiation_wavelength 0.71073
_diffrn_reflns_av_R_equivalents 0.0194
_diffrn_reflns_av_sigmaI/netI 0.0255
_diffrn_reflns_limit_h_max 11
_diffrn_reflns_limit_h_min -11
_diffrn_reflns_limit_k_max 14
_diffrn_reflns_limit_k_min -14
_diffrn_reflns_limit_l_max 14
_diffrn_reflns_limit_l_min -14
_diffrn_reflns_number 10373
_diffrn_reflns_theta_full 25.50
_diffrn_reflns_theta_max 25.50
_diffrn_reflns_theta_min 2.37
_diffrn_standards_number 0
_exptl_absorpt_coefficient_mu 0.086
_exptl_absorpt_correction_T_max 0.9789
_exptl_absorpt_correction_T_min 0.8282
_exptl_absorpt_correction_type multi-scan
_exptl_absorpt_process_details '(SADABS; Sheldrick, 2003)'
_exptl_crystal_colour colourless
_exptl_crystal_density_diffrn 1.284
_exptl_crystal_density_method 'not measured'
_exptl_crystal_description block
_exptl_crystal_F_000 572
_exptl_crystal_size_max 0.48
_exptl_crystal_size_mid 0.41
_exptl_crystal_size_min 0.25
_refine_diff_density_max 0.166
_refine_diff_density_min -0.217
_refine_ls_extinction_method none
_refine_ls_goodness_of_fit_ref 1.019
_refine_ls_hydrogen_treatment constr
_refine_ls_matrix_type full
_refine_ls_number_parameters 370
_refine_ls_number_reflns 5134
_refine_ls_number_restraints 34
_refine_ls_restrained_S_all 1.030
_refine_ls_R_factor_all 0.0529
_refine_ls_R_factor_gt 0.0405
_refine_ls_shift/su_max 0.000
_refine_ls_shift/su_mean 0.000
_refine_ls_structure_factor_coef Fsqd
_refine_ls_weighting_details 'calc w=1/[\s^2^(Fo^2^)+(0.0568P)^2^+0.2363P] where P=(Fo^2^+2Fc^2^)/3'
_refine_ls_weighting_scheme calc
_refine_ls_wR_factor_gt 0.1007
_refine_ls_wR_factor_ref 0.1108
_reflns_number_gt 4059
_reflns_number_total 5134
_reflns_threshold_expression >2sigma(I)
_cod_data_source_file fn3008.cif
_cod_data_source_block III
_cod_depositor_comments
;
The following automatic conversions were performed:
'_symmetry_cell_setting' value 'Triclinic' changed to 'triclinic'
according to '/home/saulius/struct/CIF-dictionaries/cif_core.dic'
dictionary named 'cif_core.dic' version 2.4.1 from 2010-06-29.

Automatic conversion script
Id: cif_fix_enum 1527 2010-12-29 10:47:43Z saulius 

The following automatic conversions were performed:

'_symmetry_cell_setting' value 'Triclinic' changed to 'triclinic'
according to /home/saulius/struct/CIF-dictionaries/cif_core.dic
dictionary named 'cif_core.dic' version 2.4.1 from 2010-06-29.

Automatic conversion script
Id: cif_fix_values 1715 2011-07-08 13:25:40Z adriana 
;
_cod_original_cell_volume 1393.6(11)
_cod_database_code 2017040
_cod_database_fobs_code 2017040

loop_
_symmetry_equiv_pos_as_xyz
'x, y, z'
'-x, -y, -z'

loop_
_atom_site_type_symbol
_atom_site_label
_atom_site_fract_x
_atom_site_fract_y
_atom_site_fract_z
_atom_site_U_iso_or_equiv
_atom_site_adp_type
_atom_site_calc_flag
_atom_site_refinement_flags
_atom_site_occupancy
_atom_site_disorder_assembly
_atom_site_disorder_group
C C25 0.6328(5) 0.8796(4) 0.4806(4) 0.0878(13) Uani d PDU 0.653(5) A 1
H H25A 0.6258 0.8104 0.5202 0.132 Uiso calc PR 0.653(5) A 1
H H25B 0.5812 0.9411 0.5306 0.132 Uiso calc PR 0.653(5) A 1
H H25C 0.7306 0.8905 0.4541 0.132 Uiso calc PR 0.653(5) A 1
C C25' 0.6734(8) 0.9321(7) 0.4173(8) 0.0878(13) Uani d PDU 0.347(5) A 2
H H25D 0.7337 0.8800 0.4491 0.132 Uiso calc PR 0.347(5) A 2
H H25E 0.6244 0.9902 0.4723 0.132 Uiso calc PR 0.347(5) A 2
H H25F 0.7297 0.9650 0.3522 0.132 Uiso calc PR 0.347(5) A 2
O O1 0.22203(12) 0.04585(11) 0.12591(11) 0.0626(3) Uani d U 1 . .
O O2 0.69664(16) 0.59026(11) -0.42008(10) 0.0698(4) Uani d U 1 . .
O O3 0.57354(14) 0.87471(11) 0.38526(12) 0.0735(4) Uani d DU 1 . .
O O4 0.98004(13) 0.14137(10) 0.56958(10) 0.0590(3) Uani d . 1 . .
N N1 0.73844(12) 0.21295(10) 0.07974(10) 0.0412(3) Uani d . 1 . .
N N2 0.77531(14) 0.36594(10) -0.03831(10) 0.0433(3) Uani d . 1 . .
N N3 0.80335(12) 0.49545(10) 0.09999(10) 0.0386(3) Uani d . 1 . .
N N4 0.85009(14) 0.32620(11) 0.18546(11) 0.0480(3) Uani d . 1 . .
C C1 0.71482(15) 0.41677(12) 0.07343(12) 0.0382(3) Uani d . 1 . .
H H1 0.6168 0.4520 0.0838 0.046 Uiso calc R 1 . .
C C2 0.72416(15) 0.31516(13) 0.15083(12) 0.0413(3) Uani d . 1 . .
H H2 0.6404 0.3197 0.2157 0.050 Uiso calc R 1 . .
C C3 0.81518(16) 0.24473(12) -0.03247(13) 0.0426(3) Uani d . 1 . .
H H3A 0.7889 0.2048 -0.0902 0.051 Uiso calc R 1 . .
H H3B 0.9166 0.2270 -0.0433 0.051 Uiso calc R 1 . .
C C4 0.91633(15) 0.42286(12) 0.13373(13) 0.0423(3) Uani d . 1 . .
H H4A 0.9952 0.3990 0.0686 0.051 Uiso calc R 1 . .
H H4B 0.9505 0.4622 0.1874 0.051 Uiso calc R 1 . .
C C5 0.60410(15) 0.17429(12) 0.08613(12) 0.0386(3) Uani d . 1 . .
C C6 0.55236(17) 0.10343(13) 0.17320(14) 0.0483(4) Uani d . 1 . .
H H6 0.6046 0.0827 0.2245 0.058 Uiso calc R 1 . .
C C7 0.42524(18) 0.06355(14) 0.18465(14) 0.0523(4) Uani d . 1 . .
H H7 0.3919 0.0173 0.2441 0.063 Uiso calc R 1 . .
C C8 0.34612(16) 0.09173(13) 0.10825(13) 0.0449(4) Uani d . 1 . .
C C9 0.39643(16) 0.16100(13) 0.02069(13) 0.0458(4) Uani d . 1 . .
H H9 0.3450 0.1801 -0.0315 0.055 Uiso calc R 1 . .
C C10 0.52413(16) 0.20223(13) 0.01056(13) 0.0433(4) Uani d . 1 . .
H H10 0.5566 0.2496 -0.0482 0.052 Uiso calc R 1 . .
C C11 0.13172(19) 0.08093(19) 0.05646(18) 0.0721(6) Uani d U 1 . .
H H11A 0.1130 0.1616 0.0586 0.108 Uiso calc R 1 . .
H H11B 0.0441 0.0505 0.0835 0.108 Uiso calc R 1 . .
H H11C 0.1769 0.0544 -0.0197 0.108 Uiso calc R 1 . .
C C12 0.76153(14) 0.42170(11) -0.13515(11) 0.0356(3) Uani d . 1 . .
C C13 0.81322(16) 0.36901(13) -0.24151(12) 0.0430(4) Uani d . 1 . .
H H13 0.8615 0.2963 -0.2482 0.052 Uiso calc R 1 . .
C C14 0.79422(18) 0.42279(14) -0.33760(13) 0.0490(4) Uani d . 1 . .
H H14 0.8292 0.3856 -0.4075 0.059 Uiso calc R 1 . .
C C15 0.72354(17) 0.53134(13) -0.33025(13) 0.0456(4) Uani d . 1 . .
C C16 0.67797(15) 0.58681(12) -0.22607(13) 0.0410(3) Uani d . 1 . .
H H16 0.6341 0.6609 -0.2206 0.049 Uiso calc R 1 . .
C C17 0.69664(14) 0.53375(12) -0.12995(12) 0.0383(3) Uani d . 1 . .
H H17 0.6658 0.5728 -0.0609 0.046 Uiso calc R 1 . .
C C18 0.7372(4) 0.5325(2) -0.52588(18) 0.1233(12) Uani d U 1 . .
H H18A 0.8381 0.5118 -0.5484 0.148 Uiso calc R 1 . .
H H18B 0.7091 0.5805 -0.5810 0.148 Uiso calc R 1 . .
H H18C 0.6918 0.4660 -0.5200 0.148 Uiso calc R 1 . .
C C19 0.73890(15) 0.59167(12) 0.17112(11) 0.0361(3) Uani d . 1 . .
C C20 0.59425(16) 0.61948(13) 0.21947(13) 0.0457(4) Uani d . 1 A .
H H20 0.5317 0.5736 0.2055 0.055 Uiso calc R 1 . .
C C21 0.54234(17) 0.71482(14) 0.28816(15) 0.0544(4) Uani d . 1 . .
H H21 0.4451 0.7326 0.3192 0.065 Uiso calc R 1 A .
C C22 0.63244(18) 0.78401(13) 0.31149(14) 0.0509(4) Uani d . 1 A .
C C23 0.77585(18) 0.75951(14) 0.26120(15) 0.0569(4) Uani d . 1 . .
H H23 0.8377 0.8064 0.2746 0.068 Uiso calc R 1 A .
C C24 0.82773(17) 0.66575(14) 0.19116(14) 0.0499(4) Uani d . 1 A .
H H24 0.9244 0.6514 0.1563 0.060 Uiso calc R 1 . .
C C26 0.87853(15) 0.27670(12) 0.28185(12) 0.0405(3) Uani d . 1 . .
C C27 1.00597(16) 0.28741(14) 0.30714(13) 0.0466(4) Uani d . 1 . .
H H27 1.0723 0.3256 0.2583 0.056 Uiso calc R 1 . .
C C28 1.03490(17) 0.24239(14) 0.40290(14) 0.0496(4) Uani d . 1 . .
H H28 1.1196 0.2519 0.4186 0.060 Uiso calc R 1 . .
C C29 0.93978(16) 0.18328(13) 0.47608(13) 0.0435(4) Uani d . 1 . .
C C30 0.81457(18) 0.17021(14) 0.45223(14) 0.0496(4) Uani d . 1 . .
H H30 0.7496 0.1307 0.5009 0.060 Uiso calc R 1 . .
C C31 0.78461(17) 0.21579(14) 0.35564(13) 0.0500(4) Uani d . 1 . .
H H31 0.7001 0.2053 0.3401 0.060 Uiso calc R 1 . .
C C32 0.8873(2) 0.07639(15) 0.64407(14) 0.0614(5) Uani d . 1 . .
H H32A 0.7989 0.1226 0.6775 0.092 Uiso calc R 1 . .
H H32B 0.9294 0.0482 0.7023 0.092 Uiso calc R 1 . .
H H32C 0.8707 0.0144 0.6028 0.092 Uiso calc R 1 . .

loop_
_atom_site_aniso_label
_atom_site_aniso_U_11
_atom_site_aniso_U_22
_atom_site_aniso_U_33
_atom_site_aniso_U_12
_atom_site_aniso_U_13
_atom_site_aniso_U_23
C25 0.103(2) 0.083(3) 0.085(3) 0.022(2) -0.053(2) -0.0387(19)
C25' 0.103(2) 0.083(3) 0.085(3) 0.022(2) -0.053(2) -0.0387(19)
O1 0.0491(7) 0.0754(8) 0.0739(8) -0.0278(6) -0.0255(6) 0.0113(7)
O2 0.1077(11) 0.0604(8) 0.0460(7) -0.0072(7) -0.0310(7) 0.0088(6)
O3 0.0708(8) 0.0612(8) 0.0943(10) 0.0123(6) -0.0415(7) -0.0354(7)
O4 0.0641(8) 0.0689(8) 0.0504(7) -0.0141(6) -0.0246(6) 0.0165(6)
N1 0.0385(7) 0.0436(7) 0.0441(7) -0.0106(5) -0.0131(5) 0.0030(5)
N2 0.0548(8) 0.0387(7) 0.0363(7) -0.0022(6) -0.0139(6) -0.0028(5)
N3 0.0346(6) 0.0437(7) 0.0393(7) -0.0085(5) -0.0113(5) -0.0017(5)
N4 0.0478(7) 0.0580(8) 0.0500(8) -0.0264(6) -0.0248(6) 0.0175(6)
C1 0.0354(7) 0.0441(8) 0.0369(8) -0.0078(6) -0.0116(6) -0.0028(6)
C2 0.0372(8) 0.0507(9) 0.0406(8) -0.0143(6) -0.0142(6) 0.0024(7)
C3 0.0403(8) 0.0403(8) 0.0461(8) -0.0049(6) -0.0098(7) 0.0011(7)
C4 0.0357(8) 0.0465(8) 0.0467(9) -0.0106(6) -0.0123(7) 0.0052(7)
C5 0.0386(8) 0.0359(7) 0.0432(8) -0.0061(6) -0.0140(6) -0.0011(6)
C6 0.0528(9) 0.0509(9) 0.0506(9) -0.0163(7) -0.0257(8) 0.0106(7)
C7 0.0547(10) 0.0567(10) 0.0523(10) -0.0230(8) -0.0190(8) 0.0149(8)
C8 0.0402(8) 0.0468(8) 0.0507(9) -0.0118(7) -0.0141(7) -0.0033(7)
C9 0.0468(9) 0.0481(9) 0.0484(9) -0.0075(7) -0.0227(7) 0.0006(7)
C10 0.0460(8) 0.0427(8) 0.0443(8) -0.0098(7) -0.0159(7) 0.0058(7)
C11 0.0498(10) 0.0885(14) 0.0885(14) -0.0183(10) -0.0327(10) -0.0001(12)
C12 0.0322(7) 0.0398(8) 0.0369(8) -0.0091(6) -0.0106(6) -0.0001(6)
C13 0.0465(8) 0.0387(8) 0.0424(8) -0.0034(6) -0.0106(7) -0.0050(6)
C14 0.0604(10) 0.0504(9) 0.0352(8) -0.0107(8) -0.0095(7) -0.0052(7)
C15 0.0526(9) 0.0480(9) 0.0398(8) -0.0128(7) -0.0160(7) 0.0051(7)
C16 0.0382(8) 0.0389(8) 0.0472(9) -0.0072(6) -0.0131(7) 0.0013(6)
C17 0.0359(7) 0.0407(8) 0.0386(8) -0.0061(6) -0.0096(6) -0.0061(6)
C18 0.227(4) 0.0952(18) 0.0476(12) 0.012(2) -0.0534(17) 0.0041(12)
C19 0.0383(7) 0.0402(8) 0.0324(7) -0.0103(6) -0.0116(6) 0.0044(6)
C20 0.0384(8) 0.0496(9) 0.0528(9) -0.0100(7) -0.0164(7) -0.0079(7)
C21 0.0400(8) 0.0593(10) 0.0650(11) 0.0008(7) -0.0192(8) -0.0156(8)
C22 0.0545(10) 0.0440(9) 0.0584(10) 0.0014(7) -0.0263(8) -0.0101(8)
C23 0.0559(10) 0.0507(9) 0.0705(12) -0.0187(8) -0.0220(9) -0.0088(8)
C24 0.0403(8) 0.0542(9) 0.0560(10) -0.0169(7) -0.0093(7) -0.0038(8)
C26 0.0417(8) 0.0436(8) 0.0393(8) -0.0116(6) -0.0138(6) 0.0026(6)
C27 0.0378(8) 0.0556(9) 0.0500(9) -0.0151(7) -0.0140(7) 0.0116(7)
C28 0.0405(8) 0.0572(10) 0.0573(10) -0.0121(7) -0.0214(7) 0.0085(8)
C29 0.0489(9) 0.0431(8) 0.0402(8) -0.0054(7) -0.0153(7) 0.0018(7)
C30 0.0528(9) 0.0533(9) 0.0466(9) -0.0201(8) -0.0140(7) 0.0094(7)
C31 0.0463(9) 0.0610(10) 0.0513(9) -0.0235(8) -0.0204(7) 0.0107(8)
C32 0.0808(13) 0.0548(10) 0.0477(10) -0.0110(9) -0.0156(9) 0.0111(8)

loop_
_atom_type_symbol
_atom_type_description
_atom_type_scat_dispersion_real
_atom_type_scat_dispersion_imag
_atom_type_scat_source
C C 0.0033 0.0016 'International Tables Vol C Tables 4.2.6.8 and 6.1.1.4'
H H 0.0000 0.0000 'International Tables Vol C Tables 4.2.6.8 and 6.1.1.4'
N N 0.0061 0.0033 'International Tables Vol C Tables 4.2.6.8 and 6.1.1.4'
O O 0.0106 0.0060 'International Tables Vol C Tables 4.2.6.8 and 6.1.1.4'

loop_
_geom_angle_atom_site_label_1
_geom_angle_atom_site_label_2
_geom_angle_atom_site_label_3
_geom_angle_site_symmetry_1
_geom_angle_site_symmetry_3
_geom_angle
_geom_angle_publ_flag
O3 C25 H25A . . 109.5 no
O3 C25 H25B . . 109.5 no
O3 C25 H25C . . 109.5 no
O3 C25' H25D . . 109.5 no
O3 C25' H25E . . 109.5 no
H25D C25' H25E . . 109.5 no
O3 C25' H25F . . 109.5 no
H25D C25' H25F . . 109.5 no
H25E C25' H25F . . 109.5 no
C8 O1 C11 . . 117.83(14) no
C15 O2 C18 . . 116.91(16) no
C22 O3 C25' . . 114.5(3) no
C22 O3 C25 . . 114.76(18) no
C25' O3 C25 . . 42.0(3) no
C29 O4 C32 . . 117.37(13) no
C5 N1 C3 . . 114.97(12) yes
C5 N1 C2 . . 113.05(11) yes
C3 N1 C2 . . 103.70(11) no
C12 N2 C1 . . 122.15(12) yes
C12 N2 C3 . . 124.92(12) yes
C1 N2 C3 . . 111.00(12) yes
C19 N3 C1 . . 119.72(11) yes
C19 N3 C4 . . 115.99(11) yes
C1 N3 C4 . . 104.20(11) yes
C26 N4 C2 . . 123.42(12) yes
C26 N4 C4 . . 122.16(12) yes
C2 N4 C4 . . 111.30(12) yes
N2 C1 N3 . . 111.65(12) yes
N2 C1 C2 . . 102.57(12) no
N3 C1 C2 . . 106.70(11) no
N2 C1 H1 . . 111.8 no
N3 C1 H1 . . 111.8 no
C2 C1 H1 . . 111.8 no
N4 C2 N1 . . 113.25(12) yes
N4 C2 C1 . . 102.55(11) no
N1 C2 C1 . . 106.43(12) no
N4 C2 H2 . . 111.4 no
N1 C2 H2 . . 111.4 no
C1 C2 H2 . . 111.4 no
N1 C3 N2 . . 106.21(11) no
N1 C3 H3A . . 110.5 no
N2 C3 H3A . . 110.5 no
N1 C3 H3B . . 110.5 no
N2 C3 H3B . . 110.5 no
H3A C3 H3B . . 108.7 no
N4 C4 N3 . . 104.93(12) no
N4 C4 H4A . . 110.8 no
N3 C4 H4A . . 110.8 no
N4 C4 H4B . . 110.8 no
N3 C4 H4B . . 110.8 no
H4A C4 H4B . . 108.8 no
C10 C5 C6 . . 117.81(14) no
C10 C5 N1 . . 124.32(13) no
C6 C5 N1 . . 117.87(13) no
C7 C6 C5 . . 121.07(15) mo
C7 C6 H6 . . 119.5 no
C5 C6 H6 . . 119.5 no
C6 C7 C8 . . 120.68(15) no
C6 C7 H7 . . 119.7 no
C8 C7 H7 . . 119.7 no
O1 C8 C9 . . 124.78(14) no
O1 C8 C7 . . 116.14(14) no
C9 C8 C7 . . 119.07(14) no
C8 C9 C10 . . 119.91(14) no
C8 C9 H9 . . 120.0 no
C10 C9 H9 . . 120.0 no
C5 C10 C9 . . 121.45(14) no
C5 C10 H10 . . 119.3 no
C9 C10 H10 . . 119.3 no
O1 C11 H11A . . 109.5 no
O1 C11 H11B . . 109.5 no
H11A C11 H11B . . 109.5 no
O1 C11 H11C . . 109.5 no
H11A C11 H11C . . 109.5 no
H11B C11 H11C . . 109.5 no
N2 C12 C13 . . 121.33(13) no
N2 C12 C17 . . 121.41(12) no
C13 C12 C17 . . 117.26(13) no
C14 C13 C12 . . 121.39(14) no
C14 C13 H13 . . 119.3 no
C12 C13 H13 . . 119.3 no
C15 C14 C13 . . 120.56(14) no
C15 C14 H14 . . 119.7 no
C13 C14 H14 . . 119.7 no
O2 C15 C16 . . 116.57(14) no
O2 C15 C14 . . 124.72(14) no
C16 C15 C14 . . 118.70(14) no
C17 C16 C15 . . 121.00(14) no
C17 C16 H16 . . 119.5 no
C15 C16 H16 . . 119.5 no
C16 C17 C12 . . 120.93(13) no
C16 C17 H17 . . 119.5 no
C12 C17 H17 . . 119.5 no
O2 C18 H18A . . 109.5 no
O2 C18 H18B . . 109.5 no
H18A C18 H18B . . 109.5 no
O2 C18 H18C . . 109.5 no
H18A C18 H18C . . 109.5 no
H18B C18 H18C . . 109.5 no
C20 C19 C24 . . 117.39(14) no
C20 C19 N3 . . 125.15(12) no
C24 C19 N3 . . 117.43(13) no
C21 C20 C19 . . 120.61(14) no
C21 C20 H20 . . 119.7 no
C19 C20 H20 . . 119.7 no
C22 C21 C20 . . 121.11(15) no
C22 C21 H21 . . 119.4 no
C20 C21 H21 . . 119.4 no
C23 C22 C21 . . 118.91(15) no
C23 C22 O3 . . 123.21(15) no
C21 C22 O3 . . 117.87(15) no
C24 C23 C22 . . 120.13(15) no
C24 C23 H23 . . 119.9 no
C22 C23 H23 . . 119.9 no
C23 C24 C19 . . 121.72(15) no
C23 C24 H24 . . 119.1 no
C19 C24 H24 . . 119.1 no
C31 C26 C27 . . 117.23(14) no
C31 C26 N4 . . 122.81(13) no
C27 C26 N4 . . 119.95(13) no
C28 C27 C26 . . 121.17(14) no
C28 C27 H27 . . 119.4 no
C26 C27 H27 . . 119.4 no
C27 C28 C29 . . 120.88(14) no
C27 C28 H28 . . 119.6 no
C29 C28 H28 . . 119.6 no
C30 C29 C28 . . 119.04(14) no
C30 C29 O4 . . 124.99(14) no
C28 C29 O4 . . 115.97(14) no
C29 C30 C31 . . 120.32(14) no
C29 C30 H30 . . 119.8 no
C31 C30 H30 . . 119.8 no
C30 C31 C26 . . 121.32(14) no
C30 C31 H31 . . 119.3 no
C26 C31 H31 . . 119.3 no
O4 C32 H32A . . 109.5 no
O4 C32 H32B . . 109.5 no
H32A C32 H32B . . 109.5 no
O4 C32 H32C . . 109.5 no
H32A C32 H32C . . 109.5 no
H32B C32 H32C . . 109.5 no

loop_
_geom_bond_atom_site_label_1
_geom_bond_atom_site_label_2
_geom_bond_site_symmetry_2
_geom_bond_distance
_geom_bond_publ_flag
C25 O3 . 1.451(3) yes
C25 H25A . 0.9600 no
C25 H25B . 0.9600 no
C25 H25C . 0.9600 no
C25' O3 . 1.414(6) no
C25' H25D . 0.9600 no
C25' H25E . 0.9600 no
C25' H25F . 0.9600 no
O1 C8 . 1.3750(18) no
O1 C11 . 1.418(2) no
O2 C15 . 1.3740(19) no
O2 C18 . 1.414(2) no
O3 C22 . 1.383(2) no
O4 C29 . 1.386(2) no
O4 C32 . 1.420(2) no
N1 C5 . 1.447(2) yes
N1 C3 . 1.460(2) no
N1 C2 . 1.482(2) yes
N2 C12 . 1.392(2) yes
N2 C1 . 1.448(2) yes
N2 C3 . 1.461(2) yes
N3 C19 . 1.424(2) yes
N3 C1 . 1.464(2) yes
N3 C4 . 1.471(2) no
N4 C26 . 1.401(2) no
N4 C2 . 1.443(2) yes
N4 C4 . 1.464(2) no
C1 C2 . 1.549(2) no
C1 H1 . 0.9800 no
C2 H2 . 0.9800 no
C3 H3A . 0.9700 no
C3 H3B . 0.9700 no
C4 H4A . 0.9700 no
C4 H4B . 0.9700 no
C5 C10 . 1.387(2) no
C5 C6 . 1.392(2) no
C6 C7 . 1.376(2) no
C6 H6 . 0.9300 no
C7 C8 . 1.390(2) no
C7 H7 . 0.9300 no
C8 C9 . 1.380(2) no
C9 C10 . 1.391(2) no
C9 H9 . 0.9300 no
C10 H10 . 0.9300 no
C11 H11A . 0.9600 no
C11 H11B . 0.9600 no
C11 H11C . 0.9600 no
C12 C13 . 1.394(2) no
C12 C17 . 1.404(2) no
C13 C14 . 1.387(2) no
C13 H13 . 0.9300 no
C14 C15 . 1.385(2) no
C14 H14 . 0.9300 no
C15 C16 . 1.384(2) no
C16 C17 . 1.383(2) no
C16 H16 . 0.9300 no
C17 H17 . 0.9300 no
C18 H18A . 0.9600 no
C18 H18B . 0.9600 no
C18 H18C . 0.9600 no
C19 C20 . 1.389(2) no
C19 C24 . 1.397(2) no
C20 C21 . 1.383(2) no
C20 H20 . 0.9300 no
C21 C22 . 1.380(2) no
C21 H21 . 0.9300 no
C22 C23 . 1.379(2) no
C23 C24 . 1.377(2) no
C23 H23 . 0.9300 no
C24 H24 . 0.9300 no
C26 C31 . 1.392(2) no
C26 C27 . 1.399(2) no
C27 C28 . 1.376(2) no
C27 H27 . 0.9300 no
C28 C29 . 1.382(2) no
C28 H28 . 0.9300 no
C29 C30 . 1.376(2) no
C30 C31 . 1.391(2) no
C30 H30 . 0.9300 no
C31 H31 . 0.9300 no
C32 H32A . 0.9600 no
C32 H32B . 0.9600 no
C32 H32C . 0.9600 no

loop_
_geom_hbond_atom_site_label_D
_geom_hbond_atom_site_label_H
_geom_hbond_atom_site_label_A
_geom_hbond_site_symmetry_A
_geom_hbond_distance_DH
_geom_hbond_distance_HA
_geom_hbond_distance_DA
_geom_hbond_angle_DHA
C32 H32B O1 2_656 0.96 2.59 3.169(2) 119.2
C25 H25B O3 2_676 0.96 2.57 3.499(4) 164.2
C18 H18B Cg 1_554 0.96 2.60 3.54(3) 167.3

loop_
_geom_torsion_atom_site_label_1
_geom_torsion_atom_site_label_2
_geom_torsion_atom_site_label_3
_geom_torsion_atom_site_label_4
_geom_torsion_site_symmetry_1
_geom_torsion_site_symmetry_2
_geom_torsion_site_symmetry_3
_geom_torsion_site_symmetry_4
_geom_torsion
_geom_torsion_publ_flag
C12 N2 C1 N3 . . . . -79.87(16) no
C3 N2 C1 N3 . . . . 115.28(13) no
C12 N2 C1 C2 . . . . 166.23(12) no
C3 N2 C1 C2 . . . . 1.37(14) no
C19 N3 C1 N2 . . . . 147.96(12) no
C4 N3 C1 N2 . . . . -80.35(14) no
C19 N3 C1 C2 . . . . -100.71(14) no
C4 N3 C1 C2 . . . . 30.97(14) no
C26 N4 C2 N1 . . . . -86.62(17) no
C4 N4 C2 N1 . . . . 113.03(14) no
C26 N4 C2 C1 . . . . 159.11(13) no
C4 N4 C2 C1 . . . . -1.24(16) no
C5 N1 C2 N4 . . . . 154.14(12) no
C3 N1 C2 N4 . . . . -80.69(14) no
C5 N1 C2 C1 . . . . -93.94(13) no
C3 N1 C2 C1 . . . . 31.23(14) no
N2 C1 C2 N4 . . . . 98.98(13) no
N3 C1 C2 N4 . . . . -18.50(14) no
N2 C1 C2 N1 . . . . -20.18(14) no
N3 C1 C2 N1 . . . . -137.67(11) no
C5 N1 C3 N2 . . . . 93.79(14) no
C2 N1 C3 N2 . . . . -30.14(14) no
C12 N2 C3 N1 . . . . -146.18(13) no
C1 N2 C3 N1 . . . . 18.16(15) no
C26 N4 C4 N3 . . . . -140.35(14) no
C2 N4 C4 N3 . . . . 20.29(16) no
C19 N3 C4 N4 . . . . 102.65(14) no
C1 N3 C4 N4 . . . . -31.16(14) no
C3 N1 C5 C10 . . . . -23.98(19) no
C2 N1 C5 C10 . . . . 94.85(17) no
C3 N1 C5 C6 . . . . 155.34(13) no
C2 N1 C5 C6 . . . . -85.84(16) no
C10 C5 C6 C7 . . . . -0.8(2) no
N1 C5 C6 C7 . . . . 179.89(14) no
C5 C6 C7 C8 . . . . 1.0(3) no
C11 O1 C8 C9 . . . . -6.8(2) no
C11 O1 C8 C7 . . . . 174.12(16) no
C6 C7 C8 O1 . . . . 178.82(15) no
C6 C7 C8 C9 . . . . -0.3(2) no
O1 C8 C9 C10 . . . . -179.61(15) no
C7 C8 C9 C10 . . . . -0.5(2) no
C6 C5 C10 C9 . . . . -0.1(2) no
N1 C5 C10 C9 . . . . 179.18(13) no
C8 C9 C10 C5 . . . . 0.8(2) no
C1 N2 C12 C13 . . . . -176.16(13) no
C3 N2 C12 C13 . . . . -13.5(2) no
C1 N2 C12 C17 . . . . 4.7(2) no
C3 N2 C12 C17 . . . . 167.35(13) no
N2 C12 C13 C14 . . . . 177.20(13) no
C17 C12 C13 C14 . . . . -3.6(2) no
C12 C13 C14 C15 . . . . 0.4(2) no
C18 O2 C15 C16 . . . . -177.3(2) no
C18 O2 C15 C14 . . . . 3.9(3) no
C13 C14 C15 O2 . . . . -178.33(15) no
C13 C14 C15 C16 . . . . 2.9(2) no
O2 C15 C16 C17 . . . . 178.27(13) no
C14 C15 C16 C17 . . . . -2.8(2) no
C15 C16 C17 C12 . . . . -0.5(2) no
N2 C12 C17 C16 . . . . -177.17(13) no
C13 C12 C17 C16 . . . . 3.6(2) no
C1 N3 C19 C20 . . . . -0.2(2) no
C4 N3 C19 C20 . . . . -126.56(15) no
C1 N3 C19 C24 . . . . -178.20(13) no
C4 N3 C19 C24 . . . . 55.46(17) no
C24 C19 C20 C21 . . . . -2.4(2) no
N3 C19 C20 C21 . . . . 179.57(15) no
C19 C20 C21 C22 . . . . -0.7(3) no
C20 C21 C22 C23 . . . . 2.8(3) no
C20 C21 C22 O3 . . . . -176.86(16) no
C25' O3 C22 C23 . . . . -8.1(5) no
C25 O3 C22 C23 . . . . -54.6(3) no
C25' O3 C22 C21 . . . . 171.5(5) no
C25 O3 C22 C21 . . . . 125.1(3) no
C21 C22 C23 C24 . . . . -1.6(3) no
O3 C22 C23 C24 . . . . 178.02(16) no
C22 C23 C24 C19 . . . . -1.6(3) no
C20 C19 C24 C23 . . . . 3.6(2) no
N3 C19 C24 C23 . . . . -178.22(15) no
C2 N4 C26 C31 . . . . -2.6(2) no
C4 N4 C26 C31 . . . . 155.66(15) no
C2 N4 C26 C27 . . . . 177.30(14) no
C4 N4 C26 C27 . . . . -24.4(2) no
C31 C26 C27 C28 . . . . -1.9(2) no
N4 C26 C27 C28 . . . . 178.14(15) no
C26 C27 C28 C29 . . . . 1.2(2) no
C27 C28 C29 C30 . . . . -0.3(2) no
C27 C28 C29 O4 . . . . 179.79(15) no
C32 O4 C29 C30 . . . . 2.5(2) no
C32 O4 C29 C28 . . . . -177.54(14) no
C28 C29 C30 C31 . . . . 0.1(2) no
O4 C29 C30 C31 . . . . -179.94(15) no
C29 C30 C31 C26 . . . . -0.9(3) no
C27 C26 C31 C30 . . . . 1.8(2) no
N4 C26 C31 C30 . . . . -178.30(15) no
